data_4061320
loop_
_publ_author_name
'Setsune, Jun-ichiro'
'Yamauchi, Takashi'
'Tanikawa, Sachiko'
'Hirose, Yuka'
'Watanabe, Jun-ya'

_publ_section_title
;
 Insertion of CO and Alkenes into the (methyl)Pd Complexes of the
 Bidentate Porphyrin Ligand
;
_journal_coden_ASTM ORGND7
_journal_issue 25
_journal_name_full Organometallics
_journal_page_first 6058
_journal_page_last 6065
_journal_paper_doi 10.1021/om049783d
_journal_volume 23
_journal_year 2004
_chemical_formula_sum 'C61 H45 Cl3 N4 O2 Pd'
_chemical_formula_weight 1078.76
_chemical_name_common (por)PdAcCl
_space_group_IT_number 14
_symmetry_cell_setting monoclinic
_symmetry_space_group_name_Hall '-P 2ybc'
_symmetry_space_group_name_H-M 'P 1 21/c 1'
_cell_angle_alpha 90.00
_cell_angle_beta 103.482(2)
_cell_angle_gamma 90.00
_cell_formula_units_Z 4
_cell_length_a 11.8443(10)
_cell_length_b 18.6502(15)
_cell_length_c 24.072(2)
_cell_measurement_temperature 293(2)
_cell_volume 5170.9(7)
_diffrn_ambient_temperature 293(2)
_exptl_crystal_density_diffrn 1.386
_cod_depositor_comments
;
The following automatic conversions were performed:
'_symmetry_cell_setting' value 'Monoclinic' changed to 'monoclinic'
according to '/home/saulius/struct/CIF-dictionaries/cif_core.dic'
dictionary named 'cif_core.dic' version 2.4.1 from 2010-06-29.

Automatic conversion script
Id: cif_fix_enum 1527 2010-12-29 10:47:43Z saulius 
;
_cod_original_sg_symbol_H-M 'P 21/c'
_cod_database_code 4061320

loop_
_symmetry_equiv_pos_as_xyz
'x, y, z'
'-x, y+1/2, -z+1/2'
'-x, -y, -z'
'x, -y-1/2, z-1/2'

loop_
_atom_site_label
_atom_site_type_symbol
_atom_site_fract_x
_atom_site_fract_y
_atom_site_fract_z
_atom_site_U_iso_or_equiv
_atom_site_adp_type
_atom_site_occupancy
_atom_site_symmetry_multiplicity
_atom_site_calc_flag
_atom_site_refinement_flags
_atom_site_disorder_assembly
_atom_site_disorder_group
C1 C 0.2069(4) 0.0753(2) 0.83614(19) 0.0330(10) Uani 1 1 d . . .
C2 C 0.1247(4) 0.0862(3) 0.8698(2) 0.0429(11) Uani 1 1 d . . .
H2 H 0.0467 0.0734 0.8596 0.051 Uiso 1 1 calc R . .
C3 C 0.1783(4) 0.1184(3) 0.9194(2) 0.0416(11) Uani 1 1 d . . .
H3 H 0.1433 0.1314 0.9487 0.050 Uiso 1 1 calc R . .
C4 C 0.2964(4) 0.1289(2) 0.91920(19) 0.0359(10) Uani 1 1 d . . .
C5 C 0.3763(4) 0.1713(3) 0.95677(19) 0.0366(10) Uani 1 1 d . . .
C6 C 0.4790(4) 0.1973(2) 0.94480(19) 0.0367(10) Uani 1 1 d . . .
C7 C 0.5469(4) 0.2547(3) 0.9727(2) 0.0480(13) Uani 1 1 d . . .
H7 H 0.5361 0.2788 1.0049 0.058 Uiso 1 1 calc R . .
C8 C 0.6307(4) 0.2685(3) 0.9442(2) 0.0493(13) Uani 1 1 d . . .
H8 H 0.6868 0.3041 0.9537 0.059 Uiso 1 1 calc R . .
C9 C 0.6199(4) 0.2210(3) 0.89821(19) 0.0363(10) Uani 1 1 d . . .
C10 C 0.6907(4) 0.2229(2) 0.85876(19) 0.0356(10) Uani 1 1 d . . .
C11 C 0.6659(4) 0.1922(2) 0.80452(19) 0.0361(10) Uani 1 1 d . . .
C12 C 0.7529(4) 0.1785(3) 0.7722(2) 0.0443(12) Uani 1 1 d . . .
H12 H 0.8308 0.1917 0.7825 0.053 Uiso 1 1 calc R . .
C13 C 0.6999(4) 0.1435(3) 0.7248(2) 0.0463(12) Uani 1 1 d . . .
H13 H 0.7341 0.1276 0.6960 0.056 Uiso 1 1 calc R . .
C14 C 0.5802(4) 0.1349(2) 0.72654(18) 0.0346(10) Uani 1 1 d . . .
C15 C 0.5003(4) 0.0932(2) 0.68827(19) 0.0359(10) Uani 1 1 d . . .
C16 C 0.3908(4) 0.0722(3) 0.69689(19) 0.0389(11) Uani 1 1 d . . .
C17 C 0.3152(4) 0.0198(3) 0.6632(2) 0.0487(13) Uani 1 1 d . . .
H17 H 0.3252 -0.0019 0.6299 0.058 Uiso 1 1 calc R . .
C18 C 0.2280(4) 0.0083(3) 0.6887(2) 0.0491(13) Uani 1 1 d . . .
H18 H 0.1654 -0.0224 0.6760 0.059 Uiso 1 1 calc R . .
C19 C 0.2486(4) 0.0521(3) 0.7395(2) 0.0381(10) Uani 1 1 d . . .
C20 C 0.1803(4) 0.0482(2) 0.78034(19) 0.0373(10) Uani 1 1 d . . .
C21 C 0.3407(4) 0.2011(3) 1.00847(19) 0.0397(11) Uani 1 1 d . . .
C22 C 0.3407(5) 0.1592(4) 1.0553(2) 0.0603(15) Uani 1 1 d . . .
H22 H 0.3609 0.1110 1.0554 0.072 Uiso 1 1 calc R . .
C23 C 0.3100(6) 0.1894(5) 1.1029(3) 0.083(2) Uani 1 1 d . . .
H23 H 0.3096 0.1611 1.1346 0.099 Uiso 1 1 calc R . .
C24 C 0.2803(6) 0.2613(5) 1.1030(3) 0.080(2) Uani 1 1 d . . .
H24 H 0.2610 0.2815 1.1349 0.096 Uiso 1 1 calc R . .
C25 C 0.2797(6) 0.3014(4) 1.0568(3) 0.077(2) Uani 1 1 d . . .
H25 H 0.2596 0.3496 1.0567 0.092 Uiso 1 1 calc R . .
C26 C 0.3088(5) 0.2719(3) 1.0088(3) 0.0564(14) Uani 1 1 d . . .
H26 H 0.3066 0.3003 0.9769 0.068 Uiso 1 1 calc R . .
C27 C 0.8040(4) 0.2600(3) 0.8770(2) 0.0389(11) Uani 1 1 d . . .
C28 C 0.8832(5) 0.2394(3) 0.9275(2) 0.0540(14) Uani 1 1 d . . .
H28 H 0.8636 0.2036 0.9504 0.065 Uiso 1 1 calc R . .
C29 C 0.9903(5) 0.2725(4) 0.9429(3) 0.0664(17) Uani 1 1 d . . .
H29 H 1.0425 0.2591 0.9765 0.080 Uiso 1 1 calc R . .
C30 C 1.0202(5) 0.3249(4) 0.9090(3) 0.0645(16) Uani 1 1 d . . .
H30 H 1.0923 0.3472 0.9199 0.077 Uiso 1 1 calc R . .
C31 C 0.9454(5) 0.3446(3) 0.8598(3) 0.0605(15) Uani 1 1 d . . .
H31 H 0.9668 0.3795 0.8366 0.073 Uiso 1 1 calc R . .
C32 C 0.8373(5) 0.3128(3) 0.8439(2) 0.0493(13) Uani 1 1 d . . .
H32 H 0.7861 0.3271 0.8103 0.059 Uiso 1 1 calc R . .
C33 C 0.5392(4) 0.0593(2) 0.63935(18) 0.0364(10) Uani 1 1 d . . .
C34 C 0.5565(4) -0.0141(3) 0.6378(2) 0.0464(12) Uani 1 1 d . . .
H34 H 0.5400 -0.0428 0.6665 0.056 Uiso 1 1 calc R . .
C35 C 0.5973(5) -0.0455(3) 0.5947(2) 0.0540(14) Uani 1 1 d . . .
H35 H 0.6080 -0.0948 0.5943 0.065 Uiso 1 1 calc R . .
C36 C 0.6218(5) -0.0041(3) 0.5527(2) 0.0600(15) Uani 1 1 d . . .
H36 H 0.6484 -0.0252 0.5232 0.072 Uiso 1 1 calc R . .
C37 C 0.6078(5) 0.0676(3) 0.5539(2) 0.0592(15) Uani 1 1 d . . .
H37 H 0.6268 0.0956 0.5255 0.071 Uiso 1 1 calc R . .
C38 C 0.5655(5) 0.1003(3) 0.5968(2) 0.0495(13) Uani 1 1 d . . .
H38 H 0.5550 0.1497 0.5966 0.059 Uiso 1 1 calc R . .
C39 C 0.0654(4) 0.0118(3) 0.7609(2) 0.0422(11) Uani 1 1 d . . .
C40 C 0.0395(5) -0.0492(3) 0.7895(2) 0.0508(13) Uani 1 1 d . . .
H40 H 0.0931 -0.0665 0.8213 0.061 Uiso 1 1 calc R . .
C41 C -0.0656(5) -0.0834(3) 0.7706(3) 0.0607(15) Uani 1 1 d . . .
H41 H -0.0824 -0.1241 0.7894 0.073 Uiso 1 1 calc R . .
C42 C -0.1455(5) -0.0579(3) 0.7242(3) 0.0651(17) Uani 1 1 d . . .
H42 H -0.2167 -0.0809 0.7121 0.078 Uiso 1 1 calc R . .
C43 C -0.1208(5) 0.0022(3) 0.6949(3) 0.0652(17) Uani 1 1 d . . .
H43 H -0.1744 0.0187 0.6628 0.078 Uiso 1 1 calc R . .
C44 C -0.0165(4) 0.0373(3) 0.7138(2) 0.0553(14) Uani 1 1 d . . .
H44 H -0.0006 0.0783 0.6949 0.066 Uiso 1 1 calc R . .
C45 C 0.4241(4) 0.0643(2) 0.86806(18) 0.0321(10) Uani 1 1 d . . .
C46 C 0.5237(4) 0.1002(2) 0.88320(17) 0.0324(9) Uani 1 1 d . . .
C47 C 0.4126(4) -0.0145(2) 0.86086(19) 0.0368(10) Uani 1 1 d . . .
C48 C 0.3659(5) -0.0529(3) 0.8995(2) 0.0488(12) Uani 1 1 d . . .
H48 H 0.3453 -0.0290 0.9296 0.059 Uiso 1 1 calc R . .
C49 C 0.3497(6) -0.1254(3) 0.8940(3) 0.0639(16) Uani 1 1 d . . .
H49 H 0.3197 -0.1502 0.9209 0.077 Uiso 1 1 calc R . .
C50 C 0.3765(6) -0.1616(3) 0.8500(3) 0.0699(18) Uani 1 1 d . . .
H50 H 0.3642 -0.2108 0.8465 0.084 Uiso 1 1 calc R . .
C51 C 0.4213(6) -0.1256(3) 0.8114(3) 0.0644(16) Uani 1 1 d . . .
H51 H 0.4397 -0.1505 0.7811 0.077 Uiso 1 1 calc R . .
C52 C 0.4405(5) -0.0519(3) 0.8162(2) 0.0486(13) Uani 1 1 d . . .
H52 H 0.4720 -0.0279 0.7895 0.058 Uiso 1 1 calc R . .
C53 C 0.6397(4) 0.0651(2) 0.8981(2) 0.0368(10) Uani 1 1 d . . .
C54 C 0.7005(5) 0.0666(3) 0.9543(2) 0.0517(13) Uani 1 1 d . . .
H54 H 0.6684 0.0899 0.9812 0.062 Uiso 1 1 calc R . .
C55 C 0.8074(5) 0.0345(4) 0.9717(3) 0.0695(18) Uani 1 1 d . . .
H55 H 0.8461 0.0351 1.0101 0.083 Uiso 1 1 calc R . .
C56 C 0.8562(5) 0.0021(4) 0.9328(3) 0.078(2) Uani 1 1 d . . .
H56 H 0.9287 -0.0195 0.9445 0.093 Uiso 1 1 calc R . .
C57 C 0.7992(6) 0.0007(4) 0.8762(3) 0.0748(19) Uani 1 1 d . . .
H57 H 0.8332 -0.0213 0.8495 0.090 Uiso 1 1 calc R . .
C58 C 0.6911(5) 0.0322(3) 0.8591(2) 0.0516(13) Uani 1 1 d . . .
H58 H 0.6525 0.0311 0.8207 0.062 Uiso 1 1 calc R . .
C59 C 0.2160(4) 0.2214(3) 0.7588(2) 0.0462(12) Uani 1 1 d . . .
C60 C 0.1723(5) 0.2511(3) 0.8080(3) 0.0630(16) Uani 1 1 d . . .
H60A H 0.0906 0.2606 0.7958 0.094 Uiso 1 1 calc R . .
H60B H 0.2127 0.2948 0.8210 0.094 Uiso 1 1 calc R . .
H60C H 0.1858 0.2169 0.8387 0.094 Uiso 1 1 calc R . .
C61 C 0.9466(14) 0.2499(9) 0.1166(8) 0.301(14) Uani 1 1 d . . .
H61A H 0.9464 0.2363 0.1555 0.362 Uiso 1 1 calc R . .
H61B H 1.0172 0.2771 0.1185 0.362 Uiso 1 1 calc R . .
Cl1 Cl 0.42172(14) 0.31666(7) 0.79571(8) 0.0671(4) Uani 1 1 d . . .
Cl2 Cl 0.9584(3) 0.17280(17) 0.08047(13) 0.1382(10) Uani 1 1 d . . .
Cl3 Cl 0.8412(3) 0.3033(2) 0.09567(17) 0.1712(14) Uani 1 1 d . . .
N1 N 0.3134(3) 0.09991(19) 0.86804(15) 0.0330(8) Uani 1 1 d . . .
N2 N 0.5263(3) 0.1760(2) 0.89970(15) 0.0335(8) Uani 1 1 d . . .
N3 N 0.5620(3) 0.1663(2) 0.77490(15) 0.0354(8) Uani 1 1 d . . .
N4 N 0.3447(3) 0.0928(2) 0.74208(15) 0.0347(8) Uani 1 1 d . . .
O1 O 0.1515(4) 0.2118(3) 0.71285(19) 0.0767(13) Uani 1 1 d . . .
O2 O 0.9082(12) 0.0100(9) 0.4999(9) 0.349(11) Uani 1 1 d . . .
H62A H 0.860(3) 0.0366(18) 0.4795(13) 0.000(8) Uiso 1 1 d . . .
H62B H 1.026(4) 0.039(2) 0.5469(15) 0.016(9) Uiso 1 1 d . . .
Pd1 Pd 0.38016(3) 0.197526(18) 0.771209(14) 0.03548(14) Uani 1 1 d . . .

loop_
_atom_site_aniso_label
_atom_site_aniso_U_11
_atom_site_aniso_U_22
_atom_site_aniso_U_33
_atom_site_aniso_U_23
_atom_site_aniso_U_13
_atom_site_aniso_U_12
C1 0.027(2) 0.030(2) 0.041(2) -0.0043(19) 0.0061(18) -0.0028(18)
C2 0.027(2) 0.051(3) 0.051(3) -0.007(2) 0.011(2) -0.005(2)
C3 0.036(3) 0.045(3) 0.047(3) -0.009(2) 0.018(2) -0.004(2)
C4 0.034(2) 0.036(3) 0.038(2) 0.000(2) 0.0105(19) 0.002(2)
C5 0.034(2) 0.039(3) 0.037(2) -0.007(2) 0.0091(19) -0.001(2)
C6 0.034(2) 0.040(3) 0.037(2) -0.011(2) 0.0099(19) -0.005(2)
C7 0.047(3) 0.050(3) 0.050(3) -0.021(2) 0.016(2) -0.011(2)
C8 0.043(3) 0.050(3) 0.057(3) -0.022(3) 0.015(2) -0.016(2)
C9 0.032(2) 0.037(2) 0.038(2) -0.007(2) 0.0047(19) -0.0078(19)
C10 0.033(2) 0.034(2) 0.039(2) -0.003(2) 0.0087(19) -0.0039(19)
C11 0.032(2) 0.035(2) 0.042(3) 0.000(2) 0.0109(19) -0.0020(19)
C12 0.033(3) 0.057(3) 0.043(3) -0.007(2) 0.009(2) -0.005(2)
C13 0.045(3) 0.053(3) 0.045(3) -0.008(2) 0.019(2) -0.001(2)
C14 0.038(2) 0.030(2) 0.036(2) 0.0006(19) 0.0083(19) 0.0045(19)
C15 0.039(3) 0.034(2) 0.034(2) -0.0006(19) 0.0094(19) 0.001(2)
C16 0.041(3) 0.040(3) 0.033(2) -0.003(2) 0.004(2) 0.000(2)
C17 0.045(3) 0.061(3) 0.039(3) -0.019(2) 0.006(2) -0.008(3)
C18 0.038(3) 0.056(3) 0.050(3) -0.015(3) 0.004(2) -0.010(2)
C19 0.031(2) 0.040(3) 0.042(3) -0.004(2) 0.0070(19) -0.001(2)
C20 0.031(2) 0.035(3) 0.044(3) -0.005(2) 0.0056(19) -0.0041(19)
C21 0.029(2) 0.052(3) 0.038(2) -0.013(2) 0.0073(18) -0.006(2)
C22 0.060(4) 0.072(4) 0.053(3) -0.002(3) 0.019(3) 0.007(3)
C23 0.078(5) 0.131(7) 0.046(4) 0.001(4) 0.027(3) 0.000(5)
C24 0.070(4) 0.125(7) 0.055(4) -0.041(4) 0.032(3) -0.014(4)
C25 0.056(4) 0.076(5) 0.103(6) -0.049(4) 0.028(4) -0.006(3)
C26 0.048(3) 0.062(4) 0.060(3) -0.011(3) 0.016(3) -0.001(3)
C27 0.033(2) 0.042(3) 0.043(3) -0.007(2) 0.011(2) -0.004(2)
C28 0.043(3) 0.059(4) 0.059(3) -0.004(3) 0.010(3) -0.010(3)
C29 0.047(3) 0.083(4) 0.062(4) -0.013(3) -0.002(3) -0.005(3)
C30 0.036(3) 0.069(4) 0.087(5) -0.014(3) 0.011(3) -0.013(3)
C31 0.049(3) 0.046(3) 0.093(5) 0.002(3) 0.029(3) -0.011(3)
C32 0.043(3) 0.048(3) 0.058(3) 0.000(2) 0.014(2) -0.002(2)
C33 0.039(3) 0.038(3) 0.032(2) -0.0027(19) 0.0077(19) 0.001(2)
C34 0.048(3) 0.041(3) 0.049(3) -0.002(2) 0.008(2) 0.000(2)
C35 0.063(4) 0.041(3) 0.056(3) -0.013(3) 0.009(3) 0.008(3)
C36 0.066(4) 0.070(4) 0.047(3) -0.015(3) 0.019(3) 0.007(3)
C37 0.077(4) 0.069(4) 0.038(3) 0.004(3) 0.025(3) 0.004(3)
C38 0.064(3) 0.044(3) 0.041(3) 0.003(2) 0.014(2) 0.004(3)
C39 0.036(3) 0.043(3) 0.047(3) -0.011(2) 0.009(2) -0.005(2)
C40 0.048(3) 0.057(3) 0.049(3) -0.006(3) 0.014(2) -0.013(3)
C41 0.054(3) 0.056(4) 0.073(4) -0.015(3) 0.018(3) -0.020(3)
C42 0.038(3) 0.062(4) 0.095(5) -0.036(4) 0.015(3) -0.013(3)
C43 0.035(3) 0.062(4) 0.087(4) -0.025(3) -0.009(3) 0.007(3)
C44 0.042(3) 0.048(3) 0.069(4) -0.009(3) -0.001(3) -0.001(2)
C45 0.034(2) 0.031(2) 0.031(2) -0.0009(18) 0.0078(18) -0.0003(19)
C46 0.035(2) 0.033(2) 0.030(2) -0.0014(18) 0.0091(18) 0.0042(19)
C47 0.032(2) 0.032(2) 0.043(3) -0.004(2) 0.0025(19) 0.0019(19)
C48 0.058(3) 0.041(3) 0.048(3) 0.001(2) 0.016(2) -0.003(2)
C49 0.080(4) 0.042(3) 0.070(4) 0.011(3) 0.019(3) -0.010(3)
C50 0.085(5) 0.036(3) 0.085(5) -0.003(3) 0.012(4) -0.003(3)
C51 0.076(4) 0.055(4) 0.059(4) -0.016(3) 0.007(3) 0.014(3)
C52 0.055(3) 0.043(3) 0.046(3) -0.002(2) 0.010(2) 0.008(2)
C53 0.031(2) 0.035(2) 0.044(3) 0.002(2) 0.0082(19) 0.0022(19)
C54 0.050(3) 0.056(3) 0.047(3) 0.000(2) 0.005(2) 0.006(3)
C55 0.055(4) 0.075(4) 0.065(4) -0.003(3) -0.014(3) 0.014(3)
C56 0.041(3) 0.084(5) 0.103(6) 0.013(4) 0.006(3) 0.025(3)
C57 0.062(4) 0.085(5) 0.083(5) -0.007(4) 0.030(4) 0.027(4)
C58 0.051(3) 0.057(3) 0.048(3) -0.004(3) 0.013(2) 0.007(3)
C59 0.044(3) 0.042(3) 0.053(3) 0.012(2) 0.013(2) 0.014(2)
C60 0.070(4) 0.052(4) 0.075(4) 0.010(3) 0.033(3) 0.024(3)
C61 0.210(16) 0.28(2) 0.30(2) -0.198(18) -0.173(15) 0.120(15)
Cl1 0.0687(10) 0.0352(7) 0.1009(12) -0.0121(7) 0.0266(9) -0.0029(6)
Cl2 0.161(3) 0.128(2) 0.126(2) 0.0070(17) 0.0340(18) 0.0123(19)
Cl3 0.146(3) 0.171(3) 0.180(3) -0.027(2) 0.004(2) 0.043(2)
N1 0.0306(19) 0.034(2) 0.035(2) -0.0074(16) 0.0091(15) -0.0022(16)
N2 0.032(2) 0.035(2) 0.034(2) -0.0065(16) 0.0100(15) -0.0053(16)
N3 0.033(2) 0.037(2) 0.037(2) -0.0050(17) 0.0094(16) -0.0016(17)
N4 0.032(2) 0.037(2) 0.0334(19) -0.0058(16) 0.0057(15) -0.0011(17)
O1 0.050(2) 0.110(4) 0.066(3) 0.014(3) 0.003(2) 0.018(2)
O2 0.225(15) 0.300(18) 0.54(3) 0.232(19) 0.136(18) 0.050(13)
Pd1 0.0366(2) 0.0323(2) 0.0374(2) -0.00081(15) 0.00826(14) 0.00188(15)

loop_
_geom_bond_atom_site_label_1
_geom_bond_atom_site_label_2
_geom_bond_distance
_geom_bond_site_symmetry_2
_geom_bond_publ_flag
C1 N1 1.393(5) . ?
C1 C20 1.400(6) . ?
C1 C2 1.420(6) . ?
C2 C3 1.353(7) . ?
C3 C4 1.413(6) . ?
C4 C5 1.392(6) . ?
C4 N1 1.402(5) . ?
C5 C6 1.401(6) . ?
C5 C21 1.510(6) . ?
C6 N2 1.391(5) . ?
C6 C7 1.412(6) . ?
C7 C8 1.357(7) . ?
C8 C9 1.400(7) . ?
C9 N2 1.397(6) . ?
C9 C10 1.406(6) . ?
C10 C11 1.392(6) . ?
C10 C27 1.483(6) . ?
C11 N3 1.360(6) . ?
C11 C12 1.451(6) . ?
C12 C13 1.339(7) . ?
C13 C14 1.436(7) . ?
C14 N3 1.364(5) . ?
C14 C15 1.394(6) . ?
C15 C16 1.417(7) . ?
C15 C33 1.501(6) . ?
C16 N4 1.381(6) . ?
C16 C17 1.440(7) . ?
C17 C18 1.337(7) . ?
C18 C19 1.443(7) . ?
C19 N4 1.358(6) . ?
C19 C20 1.413(6) . ?
C20 C39 1.496(6) . ?
C21 C22 1.371(8) . ?
C21 C26 1.374(8) . ?
C22 C23 1.397(9) . ?
C23 C24 1.386(11) . ?
C24 C25 1.340(10) . ?
C25 C26 1.392(8) . ?
C27 C32 1.380(7) . ?
C27 C28 1.405(7) . ?
C28 C29 1.381(8) . ?
C29 C30 1.373(9) . ?
C30 C31 1.355(9) . ?
C31 C32 1.381(7) . ?
C33 C38 1.371(7) . ?
C33 C34 1.386(7) . ?
C34 C35 1.372(7) . ?
C35 C36 1.355(8) . ?
C36 C37 1.348(8) . ?
C37 C38 1.389(7) . ?
C39 C44 1.394(7) . ?
C39 C40 1.399(7) . ?
C40 C41 1.379(7) . ?
C41 C42 1.370(9) . ?
C42 C43 1.392(9) . ?
C43 C44 1.379(7) . ?
C45 C46 1.332(6) . ?
C45 N1 1.469(6) . ?
C45 C47 1.483(6) . ?
C46 N2 1.466(6) . ?
C46 C53 1.487(6) . ?
C47 C52 1.385(7) . ?
C47 C48 1.388(7) . ?
C48 C49 1.368(8) . ?
C49 C50 1.354(9) . ?
C50 C51 1.352(9) . ?
C51 C52 1.394(8) . ?
C53 C54 1.377(7) . ?
C53 C58 1.378(7) . ?
C54 C55 1.375(8) . ?
C55 C56 1.352(9) . ?
C56 C57 1.373(9) . ?
C57 C58 1.381(8) . ?
C59 O1 1.203(6) . ?
C59 C60 1.504(7) . ?
C59 Pd1 1.949(5) . ?
C61 Cl3 1.585(13) . ?
C61 Cl2 1.703(13) . ?
Cl1 Pd1 2.3219(14) . ?
N3 Pd1 2.213(4) . ?
N4 Pd1 2.084(4) . ?
